data_1514247
loop_
_publ_author_name
'McOwen, Dennis W.'
'Delp, Samuel A.'
'Paillard, Elie'
'Herriot, Cristelle'
'Han, Sang-Don'
'Boyle, Paul D.'
'Sommer, Roger D.'
'Henderson, Wesley A.'

_publ_section_title
;
 Anion Coordination Interactions in Solvates with the Lithium Salts LiDCTA
 and LiTDI
;
_journal_issue 15
_journal_name_full 'The Journal of Physical Chemistry C'
_journal_page_first 7781
_journal_paper_doi 10.1021/jp412601x
_journal_volume 118
_journal_year 2014
_chemical_formula_sum 'C18 H28 F3 Li N4 O6'
_chemical_formula_weight 460.38
_chemical_name_systematic
; 
(G2)2-LiTDI
;
_space_group_IT_number 61
_symmetry_cell_setting orthorhombic
_symmetry_space_group_name_Hall '-P 2ac 2ab'
_symmetry_space_group_name_H-M 'P b c a'
_atom_sites_solution_hydrogens geom
_atom_sites_solution_primary direct
_atom_sites_solution_secondary difmap
_audit_creation_method SHELXL-97
_cell_angle_alpha 90.00
_cell_angle_beta 90.00
_cell_angle_gamma 90.00
_cell_formula_units_Z 8
_cell_length_a 15.741(4)
_cell_length_b 16.454(5)
_cell_length_c 18.665(6)
_cell_measurement_reflns_used 9828
_cell_measurement_temperature 198
_cell_measurement_theta_max 21.39
_cell_measurement_theta_min 2.48
_cell_volume 4834(2)
_computing_cell_refinement SAINT
_computing_data_collection Apex2
_computing_data_reduction SAINT
_computing_molecular_graphics NRCVAX
_computing_publication_material cif2tables.py
_computing_structure_refinement XL
_computing_structure_solution SIR92
_diffrn_ambient_temperature 198
_diffrn_measured_fraction_theta_full 0.995
_diffrn_measured_fraction_theta_max 0.995
_diffrn_measurement_device_type 'Bruker-Nonius Kappa Axis X8 Apex2'
_diffrn_measurement_method 'omega and phi scans'
_diffrn_radiation_monochromator graphite
_diffrn_radiation_source 'fine-focus sealed tube'
_diffrn_radiation_type MoK\a
_diffrn_radiation_wavelength 0.71073
_diffrn_reflns_av_R_equivalents 0.0313
_diffrn_reflns_av_sigmaI/netI 0.0126
_diffrn_reflns_limit_h_max 16
_diffrn_reflns_limit_h_min -18
_diffrn_reflns_limit_k_max 19
_diffrn_reflns_limit_k_min -19
_diffrn_reflns_limit_l_max 21
_diffrn_reflns_limit_l_min -22
_diffrn_reflns_number 93246
_diffrn_reflns_theta_full 25.06
_diffrn_reflns_theta_max 25.06
_diffrn_reflns_theta_min 2.10
_exptl_absorpt_coefficient_mu 0.108
_exptl_absorpt_correction_T_max 0.9668
_exptl_absorpt_correction_T_min 0.9455
_exptl_absorpt_correction_type multi-scan
_exptl_absorpt_process_details SADABS
_exptl_crystal_colour colourless
_exptl_crystal_density_diffrn 1.265
_exptl_crystal_density_method 'not measured'
_exptl_crystal_description prism
_exptl_crystal_F_000 1936
_exptl_crystal_size_max 0.52
_exptl_crystal_size_mid 0.45
_exptl_crystal_size_min 0.31
_refine_diff_density_max 0.355
_refine_diff_density_min -0.311
_refine_diff_density_rms 0.041
_refine_ls_extinction_coef 0.0015(6)
_refine_ls_extinction_expression Fc^*^=kFc[1+0.001xFc^2^\l^3^/sin(2\q)]^-1/4^
_refine_ls_extinction_method SHELXL
_refine_ls_goodness_of_fit_ref 1.055
_refine_ls_hydrogen_treatment constr
_refine_ls_matrix_type full
_refine_ls_number_parameters 323
_refine_ls_number_reflns 4263
_refine_ls_number_restraints 6
_refine_ls_restrained_S_all 1.058
_refine_ls_R_factor_all 0.1100
_refine_ls_R_factor_gt 0.0785
_refine_ls_shift/su_max 0.000
_refine_ls_shift/su_mean 0.000
_refine_ls_structure_factor_coef Fsqd
_refine_ls_weighting_details 'calc w=1/[\s^2^(Fo^2^)+(0.0983P)^2^+3.6685P] where P=(Fo^2^+2Fc^2^)/3'
_refine_ls_weighting_scheme calc
_refine_ls_wR_factor_gt 0.2137
_refine_ls_wR_factor_ref 0.2423
_reflns_number_gt 2831
_reflns_number_total 4263
_reflns_threshold_expression >2sigma(I)
_cod_data_source_file jp412601x_si_002.cif
_cod_data_source_block (G2)2-LiTDI
_cod_depositor_comments
;Adding full bibliography for
 ./tmp-cod-update-bibliographies-10461/cifs/1514247.cif.
;
_cod_original_sg_symbol_H-M 'P bca'
_cod_database_code 1514247

loop_
_symmetry_equiv_pos_as_xyz
'x, y, z'
'-x+1/2, -y, z+1/2'
'x+1/2, -y+1/2, -z'
'-x, y+1/2, -z+1/2'
'-x, -y, -z'
'x-1/2, y, -z-1/2'
'-x-1/2, y-1/2, z'
'x, -y-1/2, z-1/2'

loop_
_atom_site_label
_atom_site_type_symbol
_atom_site_fract_x
_atom_site_fract_y
_atom_site_fract_z
_atom_site_U_iso_or_equiv
_atom_site_adp_type
_atom_site_occupancy
_atom_site_symmetry_multiplicity
_atom_site_calc_flag
_atom_site_refinement_flags
_atom_site_disorder_assembly
_atom_site_disorder_group
N1 N 0.74693(16) 0.08712(16) 0.50013(14) 0.0684(7) Uani 1 1 d . A .
N2 N 0.9232(3) 0.2152(2) 0.5070(2) 0.1268(15) Uani 1 1 d . . .
N3 N 0.9985(2) -0.0218(3) 0.3972(2) 0.1130(13) Uani 1 1 d . . .
N4 N 0.78439(16) -0.03048(15) 0.44417(14) 0.0652(7) Uani 1 1 d . A .
C1 C 0.83040(19) 0.09050(18) 0.48218(17) 0.0643(8) Uani 1 1 d . . .
C2 C 0.85309(18) 0.01902(19) 0.44835(15) 0.0611(8) Uani 1 1 d . . .
C3 C 0.72451(18) 0.01399(18) 0.47611(16) 0.0609(8) Uani 1 1 d . . .
C4 C 0.8817(2) 0.1598(2) 0.4964(2) 0.0886(11) Uani 1 1 d . . .
C5 C 0.9339(2) -0.0039(2) 0.42057(18) 0.0773(9) Uani 1 1 d . . .
C6 C 0.6367(2) -0.0161(2) 0.48441(19) 0.0792(10) Uani 0.561(14) 1 d PD A 1
F1 F 0.5827(3) 0.0435(4) 0.4932(5) 0.102(3) Uani 0.561(14) 1 d PD A 1
F2 F 0.6075(4) -0.0499(8) 0.4263(5) 0.114(3) Uani 0.561(14) 1 d PD A 1
F3 F 0.6251(7) -0.0636(11) 0.5370(8) 0.184(7) Uani 0.561(14) 1 d PD A 1
C6' C 0.6367(2) -0.0161(2) 0.48441(19) 0.0792(10) Uani 0.439(14) 1 d PD A 2
F1' F 0.6298(9) -0.0937(6) 0.4716(14) 0.161(8) Uani 0.439(14) 1 d PD A 2
F2' F 0.6140(9) -0.0178(11) 0.5509(5) 0.141(7) Uani 0.439(14) 1 d PD A 2
F3' F 0.5794(6) 0.0230(15) 0.4525(15) 0.284(14) Uani 0.439(14) 1 d PD A 2
Li1 Li 0.6540(4) 0.2746(4) 0.7357(3) 0.0792(16) Uani 1 1 d . . .
O1 O 0.7229(2) 0.39158(19) 0.72508(16) 0.1094(10) Uani 1 1 d . . .
O2 O 0.63154(19) 0.3074(2) 0.63474(13) 0.1118(11) Uani 1 1 d . . .
O3 O 0.5960(2) 0.1674(2) 0.69175(18) 0.1218(11) Uani 1 1 d . . .
O4 O 0.5352(3) 0.3222(2) 0.78188(18) 0.1403(15) Uani 1 1 d . . .
O5 O 0.6685(2) 0.2589(3) 0.83977(16) 0.1422(15) Uani 1 1 d . . .
O6 O 0.7706(3) 0.2060(3) 0.7420(3) 0.175(2) Uani 1 1 d . . .
C7 C 0.7378(4) 0.4446(3) 0.7830(3) 0.1350(19) Uani 1 1 d . . .
H7A H 0.6862 0.4758 0.7931 0.202 Uiso 1 1 calc R . .
H7B H 0.7841 0.4819 0.7707 0.202 Uiso 1 1 calc R . .
H7C H 0.7536 0.4129 0.8254 0.202 Uiso 1 1 calc R . .
C8 C 0.7001(4) 0.4289(4) 0.6625(4) 0.148(2) Uani 1 1 d . . .
H8A H 0.7465 0.4654 0.6468 0.178 Uiso 1 1 calc R . .
H8B H 0.6488 0.4624 0.6707 0.178 Uiso 1 1 calc R . .
C9 C 0.6831(4) 0.3708(5) 0.6073(3) 0.162(3) Uani 1 1 d . . .
H9A H 0.6537 0.3977 0.5669 0.194 Uiso 1 1 calc R . .
H9B H 0.7372 0.3480 0.5893 0.194 Uiso 1 1 calc R . .
C10 C 0.6088(4) 0.2454(6) 0.5882(3) 0.162(3) Uani 1 1 d . . .
H10A H 0.6605 0.2187 0.5693 0.194 Uiso 1 1 calc R . .
H10B H 0.5767 0.2682 0.5472 0.194 Uiso 1 1 calc R . .
C11 C 0.5589(4) 0.1886(5) 0.6240(4) 0.154(3) Uani 1 1 d . . .
H11A H 0.5531 0.1392 0.5941 0.184 Uiso 1 1 calc R . .
H11B H 0.5014 0.2114 0.6318 0.184 Uiso 1 1 calc R . .
C12 C 0.5605(4) 0.1044(3) 0.7326(5) 0.170(3) Uani 1 1 d . . .
H12A H 0.5578 0.0548 0.7036 0.254 Uiso 1 1 calc R . .
H12B H 0.5031 0.1198 0.7476 0.254 Uiso 1 1 calc R . .
H12C H 0.5958 0.0947 0.7750 0.254 Uiso 1 1 calc R . .
C13 C 0.4765(4) 0.3691(3) 0.7452(4) 0.161(3) Uani 1 1 d . . .
H13A H 0.4983 0.4246 0.7401 0.241 Uiso 1 1 calc R . .
H13B H 0.4229 0.3702 0.7720 0.241 Uiso 1 1 calc R . .
H13C H 0.4667 0.3456 0.6977 0.241 Uiso 1 1 calc R . .
C14 C 0.5366(5) 0.3199(7) 0.8513(4) 0.210(5) Uani 1 1 d . . .
H14A H 0.4816 0.2973 0.8676 0.252 Uiso 1 1 calc R . .
H14B H 0.5395 0.3766 0.8689 0.252 Uiso 1 1 calc R . .
C15 C 0.6017(7) 0.2756(4) 0.8855(3) 0.171(4) Uani 1 1 d . . .
H15A H 0.6230 0.3073 0.9269 0.205 Uiso 1 1 calc R . .
H15B H 0.5781 0.2239 0.9040 0.205 Uiso 1 1 calc R . .
C16 C 0.7373(8) 0.2171(4) 0.8638(4) 0.195(5) Uani 1 1 d . . .
H16A H 0.7178 0.1671 0.8882 0.234 Uiso 1 1 calc R . .
H16B H 0.7678 0.2508 0.8994 0.234 Uiso 1 1 calc R . .
C17 C 0.7935(5) 0.1959(6) 0.8085(6) 0.203(5) Uani 1 1 d . . .
H17A H 0.8465 0.2272 0.8159 0.244 Uiso 1 1 calc R . .
H17B H 0.8080 0.1378 0.8148 0.244 Uiso 1 1 calc R . .
C18 C 0.8176(3) 0.1842(4) 0.6827(5) 0.168(3) Uani 1 1 d . . .
H18A H 0.8692 0.1560 0.6981 0.252 Uiso 1 1 calc R . .
H18B H 0.8331 0.2331 0.6557 0.252 Uiso 1 1 calc R . .
H18C H 0.7838 0.1482 0.6522 0.252 Uiso 1 1 calc R . .

loop_
_atom_site_aniso_label
_atom_site_aniso_U_11
_atom_site_aniso_U_22
_atom_site_aniso_U_33
_atom_site_aniso_U_23
_atom_site_aniso_U_13
_atom_site_aniso_U_12
N1 0.0577(14) 0.0689(16) 0.0786(17) -0.0063(13) -0.0022(13) -0.0027(12)
N2 0.107(3) 0.105(3) 0.168(4) -0.025(3) -0.007(3) -0.043(2)
N3 0.080(2) 0.158(4) 0.101(2) 0.005(2) 0.0180(19) 0.014(2)
N4 0.0661(15) 0.0627(15) 0.0669(16) 0.0037(12) -0.0028(12) -0.0043(13)
C1 0.0606(18) 0.0620(18) 0.0704(19) -0.0006(15) -0.0088(14) -0.0077(14)
C2 0.0576(16) 0.0703(19) 0.0555(16) 0.0086(15) -0.0020(13) -0.0012(15)
C3 0.0579(16) 0.0606(18) 0.0641(18) 0.0056(14) -0.0075(14) -0.0057(14)
C4 0.072(2) 0.084(2) 0.109(3) -0.008(2) -0.009(2) -0.015(2)
C5 0.069(2) 0.094(2) 0.069(2) 0.0078(18) 0.0024(17) 0.0012(18)
C6 0.067(2) 0.082(3) 0.089(3) 0.008(2) -0.0051(19) -0.013(2)
F1 0.050(3) 0.094(4) 0.162(7) -0.024(5) 0.009(3) 0.000(2)
F2 0.069(3) 0.134(7) 0.141(5) -0.051(5) -0.017(3) -0.027(4)
F3 0.102(6) 0.225(14) 0.225(13) 0.168(11) -0.061(8) -0.078(8)
C6' 0.067(2) 0.082(3) 0.089(3) 0.008(2) -0.0051(19) -0.013(2)
F1' 0.106(7) 0.104(6) 0.27(2) -0.043(10) 0.044(11) -0.052(5)
F2' 0.102(6) 0.210(15) 0.111(7) -0.011(9) 0.045(6) -0.056(9)
F3' 0.083(7) 0.39(3) 0.38(2) 0.32(2) -0.111(12) -0.083(12)
Li1 0.106(4) 0.087(4) 0.045(3) 0.005(2) -0.004(3) 0.015(3)
O1 0.128(2) 0.106(2) 0.094(2) 0.0379(18) 0.0138(17) -0.0059(18)
O2 0.1050(19) 0.187(3) 0.0438(13) 0.0089(17) 0.0000(13) 0.006(2)
O3 0.128(2) 0.124(3) 0.114(2) -0.035(2) -0.015(2) -0.012(2)
O4 0.190(4) 0.117(2) 0.113(2) 0.032(2) 0.085(2) 0.049(2)
O5 0.138(3) 0.220(4) 0.0685(18) 0.064(2) -0.0290(19) -0.065(3)
O6 0.172(4) 0.201(4) 0.153(3) -0.059(3) -0.090(3) 0.100(3)
C7 0.146(5) 0.098(3) 0.161(5) -0.007(3) 0.002(4) -0.048(3)
C8 0.160(5) 0.156(5) 0.129(5) 0.077(4) 0.034(4) -0.016(4)
C9 0.131(4) 0.267(9) 0.088(3) 0.098(5) 0.025(3) 0.008(5)
C10 0.109(4) 0.313(10) 0.062(3) -0.031(4) -0.019(3) 0.023(5)
C11 0.117(4) 0.209(7) 0.134(5) -0.095(5) -0.045(4) 0.005(4)
C12 0.122(4) 0.081(3) 0.306(9) -0.005(4) -0.007(5) -0.016(3)
C13 0.127(4) 0.109(4) 0.246(7) 0.015(4) 0.057(5) 0.039(3)
C14 0.166(6) 0.367(14) 0.096(5) -0.078(7) 0.074(4) -0.088(8)
C15 0.320(12) 0.141(5) 0.052(3) 0.001(3) 0.040(5) -0.081(6)
C16 0.336(13) 0.120(5) 0.127(5) 0.029(4) -0.141(7) -0.036(7)
C17 0.124(5) 0.224(9) 0.261(10) 0.146(9) -0.093(6) -0.022(5)
C18 0.086(3) 0.146(5) 0.273(9) -0.031(6) 0.000(4) 0.027(3)

loop_
_atom_type_symbol
_atom_type_description
_atom_type_scat_dispersion_real
_atom_type_scat_dispersion_imag
_atom_type_scat_source
C C 0.0033 0.0016 'International Tables Vol C Tables 4.2.6.8 and 6.1.1.4'
H H 0.0000 0.0000 'International Tables Vol C Tables 4.2.6.8 and 6.1.1.4'
F F 0.0171 0.0103 'International Tables Vol C Tables 4.2.6.8 and 6.1.1.4'
Li Li -0.0003 0.0001 'International Tables Vol C Tables 4.2.6.8 and 6.1.1.4'
N N 0.0061 0.0033 'International Tables Vol C Tables 4.2.6.8 and 6.1.1.4'
O O 0.0106 0.0060 'International Tables Vol C Tables 4.2.6.8 and 6.1.1.4'

loop_
_geom_angle_atom_site_label_1
_geom_angle_atom_site_label_2
_geom_angle_atom_site_label_3
_geom_angle
C3 N1 C1 102.2(3)
C3 N4 C2 102.0(2)
N1 C1 C2 109.1(3)
N1 C1 C4 122.4(3)
C2 C1 C4 128.4(3)
N4 C2 C1 109.4(3)
N4 C2 C5 122.1(3)
C1 C2 C5 128.5(3)
N1 C3 N4 117.3(3)
N1 C3 C6 121.1(3)
N4 C3 C6 121.6(3)
N2 C4 C1 179.1(5)
N3 C5 C2 178.9(4)
F3 C6 F2 109.4(7)
F3 C6 F1 105.8(9)
F2 C6 F1 101.3(5)
F3 C6 C3 115.0(5)
F2 C6 C3 112.7(4)
F1 C6 C3 111.7(4)
O5 Li1 O2 171.0(4)
O5 Li1 O3 108.5(3)
O2 Li1 O3 77.6(2)
O5 Li1 O6 77.3(3)
O2 Li1 O6 110.1(3)
O3 Li1 O6 87.2(3)
O5 Li1 O4 76.1(3)
O2 Li1 O4 97.1(3)
O3 Li1 O4 94.6(3)
O6 Li1 O4 152.5(3)
O5 Li1 O1 98.4(3)
O2 Li1 O1 76.6(2)
O3 Li1 O1 152.3(3)
O6 Li1 O1 92.5(3)
O4 Li1 O1 98.1(3)
C8 O1 C7 114.9(5)
C8 O1 Li1 109.7(4)
C7 O1 Li1 123.4(3)
C10 O2 C9 117.6(5)
C10 O2 Li1 116.1(4)
C9 O2 Li1 116.0(4)
C12 O3 C11 119.7(5)
C12 O3 Li1 124.6(4)
C11 O3 Li1 108.0(4)
C14 O4 C13 121.4(6)
C14 O4 Li1 111.5(5)
C13 O4 Li1 124.9(3)
C16 O5 C15 120.2(6)
C16 O5 Li1 118.9(5)
C15 O5 Li1 119.7(5)
C17 O6 C18 125.7(6)
C17 O6 Li1 110.7(6)
C18 O6 Li1 123.3(4)
O1 C7 H7A 109.5
O1 C7 H7B 109.5
H7A C7 H7B 109.5
O1 C7 H7C 109.5
H7A C7 H7C 109.5
H7B C7 H7C 109.5
O1 C8 C9 111.4(5)
O1 C8 H8A 109.4
C9 C8 H8A 109.4
O1 C8 H8B 109.4
C9 C8 H8B 109.4
H8A C8 H8B 108.0
O2 C9 C8 109.8(4)
O2 C9 H9A 109.7
C8 C9 H9A 109.7
O2 C9 H9B 109.7
C8 C9 H9B 109.7
H9A C9 H9B 108.2
O2 C10 C11 109.8(4)
O2 C10 H10A 109.7
C11 C10 H10A 109.7
O2 C10 H10B 109.7
C11 C10 H10B 109.7
H10A C10 H10B 108.2
C10 C11 O3 110.9(4)
C10 C11 H11A 109.5
O3 C11 H11A 109.5
C10 C11 H11B 109.5
O3 C11 H11B 109.5
H11A C11 H11B 108.0
O3 C12 H12A 109.5
O3 C12 H12B 109.5
H12A C12 H12B 109.5
O3 C12 H12C 109.5
H12A C12 H12C 109.5
H12B C12 H12C 109.5
O4 C13 H13A 109.5
O4 C13 H13B 109.5
H13A C13 H13B 109.5
O4 C13 H13C 109.5
H13A C13 H13C 109.5
H13B C13 H13C 109.5
O4 C14 C15 118.7(7)
O4 C14 H14A 107.6
C15 C14 H14A 107.6
O4 C14 H14B 107.6
C15 C14 H14B 107.6
H14A C14 H14B 107.1
O5 C15 C14 112.1(4)
O5 C15 H15A 109.2
C14 C15 H15A 109.2
O5 C15 H15B 109.2
C14 C15 H15B 109.2
H15A C15 H15B 107.9
O5 C16 C17 112.7(6)
O5 C16 H16A 109.0
C17 C16 H16A 109.0
O5 C16 H16B 109.0
C17 C16 H16B 109.0
H16A C16 H16B 107.8
O6 C17 C16 119.6(6)
O6 C17 H17A 107.4
C16 C17 H17A 107.4
O6 C17 H17B 107.4
C16 C17 H17B 107.4
H17A C17 H17B 107.0
O6 C18 H18A 109.5
O6 C18 H18B 109.5
H18A C18 H18B 109.5
O6 C18 H18C 109.5
H18A C18 H18C 109.5
H18B C18 H18C 109.5

loop_
_geom_bond_atom_site_label_1
_geom_bond_atom_site_label_2
_geom_bond_distance
N1 C3 1.332(4)
N1 C1 1.357(4)
N2 C4 1.138(4)
N3 C5 1.145(4)
N4 C3 1.334(4)
N4 C2 1.356(4)
C1 C2 1.382(4)
C1 C4 1.423(5)
C2 C5 1.424(5)
C3 C6 1.477(4)
C6 F3 1.268(6)
C6 F2 1.302(5)
C6 F1 1.308(5)
Li1 O5 1.972(6)
Li1 O2 1.992(6)
Li1 O3 2.150(7)
Li1 O6 2.157(7)
Li1 O4 2.203(7)
Li1 O1 2.217(7)
O1 C8 1.368(6)
O1 C7 1.408(5)
O2 C10 1.387(8)
O2 C9 1.417(7)
O3 C12 1.402(7)
O3 C11 1.437(7)
O4 C14 1.297(7)
O4 C13 1.384(7)
O5 C16 1.359(10)
O5 C15 1.382(9)
O6 C17 1.304(10)
O6 C18 1.378(8)
C7 H7A 0.9800
C7 H7B 0.9800
C7 H7C 0.9800
C8 C9 1.430(9)
C8 H8A 0.9900
C8 H8B 0.9900
C9 H9A 0.9900
C9 H9B 0.9900
C10 C11 1.391(9)
C10 H10A 0.9900
C10 H10B 0.9900
C11 H11A 0.9900
C11 H11B 0.9900
C12 H12A 0.9800
C12 H12B 0.9800
C12 H12C 0.9800
C13 H13A 0.9800
C13 H13B 0.9800
C13 H13C 0.9800
C14 C15 1.410(11)
C14 H14A 0.9900
C14 H14B 0.9900
C15 H15A 0.9900
C15 H15B 0.9900
C16 C17 1.404(12)
C16 H16A 0.9900
C16 H16B 0.9900
C17 H17A 0.9900
C17 H17B 0.9900
C18 H18A 0.9800
C18 H18B 0.9800
C18 H18C 0.9800

loop_
_geom_torsion_atom_site_label_1
_geom_torsion_atom_site_label_2
_geom_torsion_atom_site_label_3
_geom_torsion_atom_site_label_4
_geom_torsion
C3 N1 C1 C2 0.0(3)
C3 N1 C1 C4 178.8(3)
C3 N4 C2 C1 -0.3(3)
C3 N4 C2 C5 179.8(3)
N1 C1 C2 N4 0.2(3)
C4 C1 C2 N4 -178.4(3)
N1 C1 C2 C5 -179.9(3)
C4 C1 C2 C5 1.4(6)
C1 N1 C3 N4 -0.3(4)
C1 N1 C3 C6 180.0(3)
C2 N4 C3 N1 0.4(3)
C2 N4 C3 C6 -179.9(3)
N1 C1 C4 N2 -139(33)
C2 C1 C4 N2 39(33)
N4 C2 C5 N3 91(26)
C1 C2 C5 N3 -89(26)
N1 C3 C6 F3 -98.6(13)
N4 C3 C6 F3 81.7(13)
N1 C3 C6 F2 135.1(7)
N4 C3 C6 F2 -44.6(8)
N1 C3 C6 F1 21.9(6)
N4 C3 C6 F1 -157.9(5)
O5 Li1 O1 C8 -161.1(4)
O2 Li1 O1 C8 11.3(4)
O3 Li1 O1 C8 32.5(9)
O6 Li1 O1 C8 121.4(4)
O4 Li1 O1 C8 -84.1(4)
O5 Li1 O1 C7 -20.5(5)
O2 Li1 O1 C7 151.9(4)
O3 Li1 O1 C7 173.1(7)
O6 Li1 O1 C7 -98.0(4)
O4 Li1 O1 C7 56.5(5)
O5 Li1 O2 C10 -145(3)
O3 Li1 O2 C10 -12.0(4)
O6 Li1 O2 C10 70.4(5)
O4 Li1 O2 C10 -105.2(4)
O1 Li1 O2 C10 158.1(4)
O5 Li1 O2 C9 70(3)
O3 Li1 O2 C9 -156.3(4)
O6 Li1 O2 C9 -74.0(5)
O4 Li1 O2 C9 110.5(4)
O1 Li1 O2 C9 13.7(4)
O5 Li1 O3 C12 10.9(6)
O2 Li1 O3 C12 -162.2(4)
O6 Li1 O3 C12 86.5(5)
O4 Li1 O3 C12 -65.9(5)
O1 Li1 O3 C12 176.7(6)
O5 Li1 O3 C11 160.0(4)
O2 Li1 O3 C11 -13.1(4)
O6 Li1 O3 C11 -124.4(4)
O4 Li1 O3 C11 83.2(4)
O1 Li1 O3 C11 -34.2(9)
O5 Li1 O4 C14 3.2(6)
O2 Li1 O4 C14 -170.8(6)
O3 Li1 O4 C14 111.1(6)
O6 Li1 O4 C14 18.2(10)
O1 Li1 O4 C14 -93.5(6)
O5 Li1 O4 C13 166.4(5)
O2 Li1 O4 C13 -7.7(6)
O3 Li1 O4 C13 -85.7(5)
O6 Li1 O4 C13 -178.6(7)
O1 Li1 O4 C13 69.7(5)
O2 Li1 O5 C16 -146(3)
O3 Li1 O5 C16 82.8(6)
O6 Li1 O5 C16 0.1(5)
O4 Li1 O5 C16 173.1(5)
O1 Li1 O5 C16 -90.6(5)
O2 Li1 O5 C15 47(3)
O3 Li1 O5 C15 -84.4(5)
O6 Li1 O5 C15 -167.1(4)
O4 Li1 O5 C15 5.9(5)
O1 Li1 O5 C15 102.2(5)
O5 Li1 O6 C17 -5.2(6)
O2 Li1 O6 C17 169.4(5)
O3 Li1 O6 C17 -114.9(5)
O4 Li1 O6 C17 -20.2(10)
O1 Li1 O6 C17 92.8(6)
O5 Li1 O6 C18 -178.9(5)
O2 Li1 O6 C18 -4.3(7)
O3 Li1 O6 C18 71.5(6)
O4 Li1 O6 C18 166.2(7)
O1 Li1 O6 C18 -80.9(5)
C7 O1 C8 C9 -177.9(5)
Li1 O1 C8 C9 -33.6(6)
C10 O2 C9 C8 -180.0(5)
Li1 O2 C9 C8 -36.2(7)
O1 C8 C9 O2 45.7(7)
C9 O2 C10 C11 179.7(5)
Li1 O2 C10 C11 35.9(6)
O2 C10 C11 O3 -47.1(7)
C12 O3 C11 C10 -173.0(5)
Li1 O3 C11 C10 36.1(6)
C13 O4 C14 C15 -175.5(7)
Li1 O4 C14 C15 -11.7(10)
C16 O5 C15 C14 179.5(7)
Li1 O5 C15 C14 -13.4(9)
O4 C14 C15 O5 16.5(12)
C15 O5 C16 C17 171.9(7)
Li1 O5 C16 C17 4.7(10)
C18 O6 C17 C16 -176.7(8)
Li1 O6 C17 C16 9.8(11)
O5 C16 C17 O6 -10.0(13)
